data_4506937
loop_
_publ_author_name
'Smole\'nski, Piotr'
'K\/lak, Julia'
'Nesterov, Dmytro S.'
'Kirillov, Alexander M.'

_publ_section_title
;
 Unique Mixed-Valence Cu(I)/Cu(II) Coordination Polymer with New Topology
 of Bitubular 1D Chains Driven by 1,3,5-Triaza-7-phosphaadamantane (PTA)
;
_journal_issue 12
_journal_name_full 'Crystal Growth &amp; Design'
_journal_page_first 5852
_journal_paper_doi 10.1021/cg301107k
_journal_volume 12
_journal_year 2012
_chemical_formula_sum 'C29 H55 Cu3 N12 O11 P4'
_chemical_formula_weight 1062.35
_chemical_name_systematic
; 
 ? 
;
_space_group_IT_number 2
_symmetry_space_group_name_Hall '-P 1'
_symmetry_space_group_name_H-M 'P -1'
_atom_sites_solution_hydrogens geom
_atom_sites_solution_primary direct
_atom_sites_solution_secondary difmap
_audit_creation_method SHELXL-97
_cell_angle_alpha 93.064(3)
_cell_angle_beta 107.195(3)
_cell_angle_gamma 96.601(3)
_cell_formula_units_Z 2
_cell_length_a 12.1664(4)
_cell_length_b 13.0392(5)
_cell_length_c 13.1697(5)
_cell_measurement_temperature 100(2)
_cell_measurement_theta_max 38.61
_cell_measurement_theta_min 4.82
_cell_volume 1974.20(13)
_computing_structure_refinement 'SHELXL-97 (Sheldrick, 1997)'
_computing_structure_solution 'SHELXS-97 (Sheldrick, 1990)'
_diffrn_ambient_temperature 100(2)
_diffrn_measured_fraction_theta_full 0.976
_diffrn_measured_fraction_theta_max 0.976
_diffrn_radiation_monochromator graphite
_diffrn_radiation_source 'fine-focus sealed tube'
_diffrn_radiation_type MoK\a
_diffrn_radiation_wavelength 0.71073
_diffrn_reflns_av_R_equivalents 0.0343
_diffrn_reflns_av_sigmaI/netI 0.0952
_diffrn_reflns_limit_h_max 10
_diffrn_reflns_limit_h_min -17
_diffrn_reflns_limit_k_max 18
_diffrn_reflns_limit_k_min -17
_diffrn_reflns_limit_l_max 18
_diffrn_reflns_limit_l_min -18
_diffrn_reflns_number 18498
_diffrn_reflns_theta_full 30.00
_diffrn_reflns_theta_max 30.00
_diffrn_reflns_theta_min 4.82
_exptl_absorpt_coefficient_mu 1.838
_exptl_absorpt_correction_T_max 1.0065
_exptl_absorpt_correction_T_min 0.9944
_exptl_absorpt_correction_type empirical
_exptl_absorpt_process_details SCALE3_ABSPACK
_exptl_crystal_colour Yellow
_exptl_crystal_density_diffrn 1.787
_exptl_crystal_density_method 'not measured'
_exptl_crystal_F_000 1096
_exptl_crystal_size_max 0.05
_exptl_crystal_size_mid 0.05
_exptl_crystal_size_min 0.05
_refine_diff_density_max 1.823
_refine_diff_density_min -1.118
_refine_diff_density_rms 0.107
_refine_ls_extinction_method none
_refine_ls_goodness_of_fit_ref 0.908
_refine_ls_hydrogen_treatment mixed
_refine_ls_matrix_type full
_refine_ls_number_parameters 552
_refine_ls_number_reflns 11246
_refine_ls_number_restraints 0
_refine_ls_restrained_S_all 0.908
_refine_ls_R_factor_all 0.0738
_refine_ls_R_factor_gt 0.0379
_refine_ls_shift/su_max 0.011
_refine_ls_shift/su_mean 0.001
_refine_ls_structure_factor_coef Fsqd
_refine_ls_weighting_details 'calc w=1/[\s^2^(Fo^2^)+(0.0291P)^2^+0.0000P] where P=(Fo^2^+2Fc^2^)/3'
_refine_ls_weighting_scheme calc
_refine_ls_wR_factor_gt 0.0739
_refine_ls_wR_factor_ref 0.0782
_reflns_number_gt 7121
_reflns_number_total 11246
_reflns_threshold_expression >2sigma(I)
_cod_data_source_file cg301107k_si_002.cif
_cod_data_source_block ps2810
_cod_depositor_comments
;
The following automatic conversions were performed:

'_exptl_absorpt_correction_type' value 'Empirical' changed to
'empirical' according to
/home/saulius/struct/CIF-dictionaries/cif_core.dic dictionary named
'cif_core.dic' version 2.4.2 from 2011-04-26.

Automatic conversion script
Id: cif_fix_values 1891 2012-01-12 08:04:46Z andrius 
;
_cod_original_cell_volume 1974.20(12)
_cod_original_sg_symbol_H-M P-1
_cod_database_code 4506937

loop_
_symmetry_equiv_pos_as_xyz
'x, y, z'
'-x, -y, -z'

loop_
_atom_site_label
_atom_site_type_symbol
_atom_site_fract_x
_atom_site_fract_y
_atom_site_fract_z
_atom_site_U_iso_or_equiv
_atom_site_adp_type
_atom_site_occupancy
_atom_site_symmetry_multiplicity
_atom_site_calc_flag
_atom_site_refinement_flags
Cu1 Cu 0.01865(3) 0.03979(3) 0.12022(3) 0.01313(8) Uani 1 1 d .
Cu2 Cu -0.32388(3) 0.30902(3) -0.22519(3) 0.01199(8) Uani 1 1 d .
Cu3 Cu -0.86769(3) 0.20527(3) -0.36170(3) 0.01172(8) Uani 1 1 d .
P3 P -0.39742(6) 0.46049(6) -0.22107(6) 0.01300(15) Uani 1 1 d .
P4 P -0.21649(5) 0.31669(6) -0.33621(6) 0.01203(15) Uani 1 1 d .
P1 P -0.21531(6) 0.29355(6) -0.05774(6) 0.01284(15) Uani 1 1 d .
P2 P -0.47316(6) 0.17981(6) -0.27978(6) 0.01511(16) Uani 1 1 d .
O3 O -0.09135(14) -0.05373(14) -0.00028(14) 0.0132(4) Uani 1 1 d .
O5 O -0.96247(15) 0.03540(15) -0.22369(15) 0.0154(4) Uani 1 1 d .
O1 O 0.15329(15) 0.11409(15) 0.22812(15) 0.0171(4) Uani 1 1 d .
C406 C -0.0828(2) 0.2546(2) -0.3123(2) 0.0129(6) Uani 1 1 d .
H40A H -0.0302 0.2809 -0.2424 0.016 Uiso 1 1 calc R
H40B H -0.1029 0.1805 -0.3115 0.016 Uiso 1 1 calc R
O2 O 0.24419(17) -0.02729(18) 0.25064(18) 0.0323(6) Uani 1 1 d .
C206 C -0.7172(2) 0.0696(2) -0.4290(2) 0.0141(6) Uani 1 1 d .
H20A H -0.7868 0.0192 -0.4489 0.017 Uiso 1 1 calc R
H20B H -0.7213 0.1119 -0.4880 0.017 Uiso 1 1 calc R
N1 N -0.02568(18) 0.37718(18) 0.11190(18) 0.0150(5) Uani 1 1 d .
N3 N -0.19332(19) 0.28872(19) 0.15683(18) 0.0172(5) Uani 1 1 d .
N11 N -0.08748(17) 0.44393(18) -0.43224(18) 0.0134(5) Uani 1 1 d .
C106 C -0.1395(2) 0.1802(2) -0.0263(2) 0.0130(6) Uani 1 1 d .
H10A H -0.1962 0.1183 -0.0433 0.016 Uiso 1 1 calc R
H10B H -0.0893 0.1747 -0.0709 0.016 Uiso 1 1 calc R
N6 N -0.61622(18) 0.01459(18) -0.41266(18) 0.0156(5) Uani 1 1 d .
N4 N -0.59940(18) 0.01632(19) -0.22120(19) 0.0179(5) Uani 1 1 d .
C405 C 0.0106(2) 0.3870(2) -0.3965(2) 0.0135(6) Uani 1 1 d .
H40C H 0.0572 0.4161 -0.3254 0.016 Uiso 1 1 calc R
H40D H 0.0585 0.3969 -0.4433 0.016 Uiso 1 1 calc R
C404 C -0.1538(2) 0.4467(2) -0.3559(2) 0.0144(6) Uani 1 1 d .
H40E H -0.2160 0.4883 -0.3812 0.017 Uiso 1 1 calc R
H40F H -0.1032 0.4799 -0.2878 0.017 Uiso 1 1 calc R
N8 N -0.5366(2) 0.60165(19) -0.32271(19) 0.0208(6) Uani 1 1 d .
C403 C -0.1027(2) 0.2309(2) -0.5027(2) 0.0143(6) Uani 1 1 d .
H40G H -0.0594 0.2345 -0.5538 0.017 Uiso 1 1 calc R
H40H H -0.1299 0.1584 -0.5005 0.017 Uiso 1 1 calc R
C3 C -0.9930(2) 0.0091(2) -0.3226(2) 0.0159(6) Uani 1 1 d .
C105 C 0.0212(2) 0.2779(2) 0.1145(2) 0.0157(6) Uani 1 1 d .
H10C H 0.0739 0.2743 0.1853 0.019 Uiso 1 1 calc R
H10D H 0.0659 0.2762 0.0646 0.019 Uiso 1 1 calc R
C2 C -0.2025(2) -0.0860(2) -0.0181(2) 0.0151(6) Uani 1 1 d .
C104 C -0.2797(2) 0.2944(2) 0.0516(2) 0.0179(6) Uani 1 1 d .
H10E H -0.3148 0.3573 0.0537 0.021 Uiso 1 1 calc R
H10F H -0.3408 0.2360 0.0381 0.021 Uiso 1 1 calc R
C205 C -0.7000(2) 0.0721(2) -0.2404(2) 0.0158(6) Uani 1 1 d .
H20C H -0.6924 0.1163 -0.1764 0.019 Uiso 1 1 calc R
H20D H -0.7693 0.0222 -0.2534 0.019 Uiso 1 1 calc R
C1 C 0.2376(2) 0.0637(3) 0.2705(2) 0.0214(7) Uani 1 1 d .
C103 C -0.0909(2) 0.3941(2) 0.0018(2) 0.0161(6) Uani 1 1 d .
H10G H -0.0391 0.3956 -0.0419 0.019 Uiso 1 1 calc R
H10H H -0.1183 0.4611 0.0020 0.019 Uiso 1 1 calc R
C102 C -0.1428(2) 0.1925(2) 0.1583(2) 0.0173(6) Uani 1 1 d .
H10I H -0.2052 0.1349 0.1372 0.021 Uiso 1 1 calc R
H10J H -0.0968 0.1855 0.2310 0.021 Uiso 1 1 calc R
C101 C -0.1002(2) 0.3763(2) 0.1809(2) 0.0193(6) Uani 1 1 d .
H10K H -0.0522 0.3759 0.2542 0.023 Uiso 1 1 calc R
H10L H -0.1348 0.4400 0.1758 0.023 Uiso 1 1 calc R
N12 N -0.02174(17) 0.27284(17) -0.39381(17) 0.0107(5) Uani 1 1 d .
N5 N -0.71543(17) 0.13767(17) -0.33264(17) 0.0110(5) Uani 1 1 d .
C204 C -0.6173(2) 0.2234(2) -0.3081(2) 0.0133(6) Uani 1 1 d .
H20E H -0.6187 0.2673 -0.2468 0.016 Uiso 1 1 calc R
H20F H -0.6286 0.2652 -0.3682 0.016 Uiso 1 1 calc R
N10 N -0.20285(17) 0.28537(18) -0.54015(18) 0.0146(5) Uani 1 1 d .
N2 N -0.06834(17) 0.18514(17) 0.08786(17) 0.0122(5) Uani 1 1 d .
C402 C -0.1618(2) 0.3966(2) -0.5375(2) 0.0151(6) Uani 1 1 d .
H40I H -0.1189 0.4056 -0.5886 0.018 Uiso 1 1 calc R
H40J H -0.2288 0.4333 -0.5600 0.018 Uiso 1 1 calc R
C401 C -0.2837(2) 0.2680(2) -0.4772(2) 0.0155(6) Uani 1 1 d .
H40K H -0.3101 0.1943 -0.4819 0.019 Uiso 1 1 calc R
H40L H -0.3510 0.3025 -0.5072 0.019 Uiso 1 1 calc R
C203 C -0.6067(2) -0.0457(2) -0.3195(2) 0.0196(6) Uani 1 1 d .
H20G H -0.6738 -0.0988 -0.3359 0.023 Uiso 1 1 calc R
H20H H -0.5382 -0.0805 -0.3072 0.023 Uiso 1 1 calc R
C202 C -0.5088(2) 0.0859(2) -0.3987(2) 0.0171(6) Uani 1 1 d .
H20I H -0.5173 0.1235 -0.4616 0.020 Uiso 1 1 calc R
H20J H -0.4450 0.0459 -0.3923 0.020 Uiso 1 1 calc R
C306 C -0.4938(2) 0.5036(2) -0.3435(2) 0.0162(6) Uani 1 1 d .
H30A H -0.4517 0.5128 -0.3952 0.019 Uiso 1 1 calc R
H30B H -0.5596 0.4502 -0.3742 0.019 Uiso 1 1 calc R
N7 N -0.53142(18) 0.57716(19) -0.13611(19) 0.0180(5) Uani 1 1 d .
N9 N -0.3623(2) 0.6741(2) -0.1733(2) 0.0275(6) Uani 1 1 d .
C305 C -0.4894(2) 0.4762(2) -0.1331(2) 0.0180(6) Uani 1 1 d .
H30C H -0.5556 0.4220 -0.1546 0.022 Uiso 1 1 calc R
H30D H -0.4450 0.4678 -0.0603 0.022 Uiso 1 1 calc R
C304 C -0.2993(2) 0.5840(2) -0.1758(3) 0.0225(7) Uani 1 1 d .
H30E H -0.2475 0.5793 -0.1048 0.027 Uiso 1 1 calc R
H30F H -0.2521 0.5949 -0.2231 0.027 Uiso 1 1 calc R
C303 C -0.6020(2) 0.5911(2) -0.2452(2) 0.0201(7) Uani 1 1 d .
H30G H -0.6626 0.5322 -0.2704 0.024 Uiso 1 1 calc R
H30H H -0.6396 0.6525 -0.2427 0.024 Uiso 1 1 calc R
C201 C -0.4898(2) 0.0870(2) -0.1830(2) 0.0195(6) Uani 1 1 d .
H20K H -0.4255 0.0467 -0.1685 0.023 Uiso 1 1 calc R
H20L H -0.4863 0.1251 -0.1166 0.023 Uiso 1 1 calc R
C302 C -0.4338(2) 0.6621(2) -0.1008(3) 0.0283(8) Uani 1 1 d .
H30I H -0.4644 0.7266 -0.0932 0.034 Uiso 1 1 calc R
H30J H -0.3844 0.6501 -0.0310 0.034 Uiso 1 1 calc R
C301 C -0.4396(3) 0.6849(2) -0.2808(3) 0.0307(8) Uani 1 1 d .
H30K H -0.4705 0.7501 -0.2791 0.037 Uiso 1 1 calc R
H30L H -0.3936 0.6886 -0.3298 0.037 Uiso 1 1 calc R
O6 O -0.96593(15) 0.06197(15) -0.39030(14) 0.0151(4) Uani 1 1 d .
O9 O -0.79882(15) 0.30500(15) -0.23279(15) 0.0187(4) Uani 1 1 d .
O7 O -0.86461(15) 0.23027(16) -0.51429(15) 0.0185(4) Uani 1 1 d .
O8 O -0.7276(2) 0.3626(2) -0.5025(2) 0.0496(8) Uani 1 1 d .
C4 C -0.8067(2) 0.2974(2) -0.5507(2) 0.0180(6) Uani 1 1 d .
C5 C -0.8245(2) 0.3026(3) -0.1457(2) 0.0209(7) Uani 1 1 d .
O1W O -0.5084(3) -0.1150(3) -0.0612(3) 0.0846(11) Uani 1 1 d .
H1W H -0.5347 -0.0805 -0.1140 0.127 Uiso 1 1 d R
H2W H -0.4365 -0.0929 -0.0338 0.127 Uiso 1 1 d R
O4 O -0.26512(15) -0.04552(16) 0.02416(15) 0.0191(4) Uani 1 1 d .
O10 O -0.8262(2) 0.37660(19) -0.08696(18) 0.0380(6) Uani 1 1 d .
H2 H -0.240(2) -0.147(2) -0.074(2) 0.013(7) Uiso 1 1 d .
H4 H -0.834(2) 0.298(2) -0.629(2) 0.020(8) Uiso 1 1 d .
H5 H -0.841(3) 0.237(3) -0.127(2) 0.025(9) Uiso 1 1 d .
H1 H 0.302(2) 0.102(2) 0.329(2) 0.014(7) Uiso 1 1 d .
H3 H -1.037(3) -0.061(3) -0.352(2) 0.031(9) Uiso 1 1 d .

loop_
_atom_site_aniso_label
_atom_site_aniso_U_11
_atom_site_aniso_U_22
_atom_site_aniso_U_33
_atom_site_aniso_U_23
_atom_site_aniso_U_13
_atom_site_aniso_U_12
Cu1 0.01189(15) 0.01665(19) 0.01072(17) 0.00068(14) 0.00366(13) 0.00103(14)
Cu2 0.00838(14) 0.01537(18) 0.01242(17) -0.00065(14) 0.00350(13) 0.00249(13)
Cu3 0.00838(14) 0.01404(18) 0.01261(17) -0.00152(14) 0.00338(13) 0.00180(13)
P3 0.0109(3) 0.0168(4) 0.0116(3) -0.0006(3) 0.0033(3) 0.0043(3)
P4 0.0087(3) 0.0154(4) 0.0126(3) 0.0001(3) 0.0041(3) 0.0027(3)
P1 0.0112(3) 0.0148(4) 0.0121(3) 0.0004(3) 0.0029(3) 0.0022(3)
P2 0.0087(3) 0.0185(4) 0.0172(4) -0.0040(3) 0.0037(3) 0.0012(3)
O3 0.0129(8) 0.0151(10) 0.0117(9) -0.0012(8) 0.0052(8) -0.0012(8)
O5 0.0148(9) 0.0183(11) 0.0120(10) -0.0001(8) 0.0036(8) -0.0005(8)
O1 0.0145(9) 0.0213(11) 0.0141(10) 0.0015(9) 0.0033(8) -0.0003(9)
C406 0.0106(12) 0.0163(14) 0.0128(14) 0.0008(12) 0.0049(11) 0.0023(11)
O2 0.0238(11) 0.0352(15) 0.0337(14) -0.0036(11) -0.0001(10) 0.0143(11)
C206 0.0100(12) 0.0180(15) 0.0129(13) -0.0027(12) 0.0018(11) 0.0026(11)
N1 0.0158(11) 0.0139(12) 0.0123(12) -0.0012(10) 0.0008(9) 0.0007(10)
N3 0.0184(11) 0.0220(14) 0.0125(12) 0.0010(11) 0.0052(10) 0.0069(11)
N11 0.0110(10) 0.0155(12) 0.0141(12) 0.0011(10) 0.0039(9) 0.0032(9)
C106 0.0112(12) 0.0153(14) 0.0116(13) -0.0012(12) 0.0035(11) -0.0011(11)
N6 0.0112(10) 0.0179(13) 0.0185(13) -0.0032(10) 0.0058(10) 0.0039(10)
N4 0.0125(10) 0.0213(14) 0.0189(13) 0.0037(11) 0.0028(10) 0.0034(10)
C405 0.0106(12) 0.0138(14) 0.0152(14) -0.0027(12) 0.0037(11) 0.0002(11)
C404 0.0127(12) 0.0151(14) 0.0156(14) 0.0006(12) 0.0041(11) 0.0040(11)
N8 0.0222(12) 0.0206(14) 0.0225(14) 0.0072(11) 0.0074(11) 0.0107(11)
C403 0.0117(12) 0.0172(15) 0.0132(14) -0.0011(12) 0.0032(11) 0.0020(11)
C3 0.0128(13) 0.0147(15) 0.0184(15) 0.0003(13) 0.0020(12) 0.0028(12)
C105 0.0133(12) 0.0162(15) 0.0140(14) 0.0012(12) -0.0012(11) 0.0013(11)
C2 0.0174(13) 0.0153(15) 0.0128(14) 0.0057(12) 0.0053(12) -0.0008(12)
C104 0.0150(13) 0.0206(16) 0.0183(15) 0.0026(13) 0.0040(12) 0.0057(12)
C205 0.0131(12) 0.0207(16) 0.0138(14) 0.0012(12) 0.0046(11) 0.0020(12)
C1 0.0152(14) 0.036(2) 0.0122(15) 0.0006(14) 0.0041(12) 0.0018(14)
C103 0.0158(13) 0.0154(15) 0.0158(14) 0.0010(12) 0.0028(11) 0.0023(12)
C102 0.0177(13) 0.0211(16) 0.0135(14) 0.0026(12) 0.0052(12) 0.0023(12)
C101 0.0226(14) 0.0198(16) 0.0125(14) -0.0037(12) 0.0015(12) 0.0042(13)
N12 0.0086(9) 0.0125(12) 0.0106(11) -0.0014(9) 0.0035(9) -0.0002(9)
N5 0.0089(10) 0.0129(12) 0.0110(11) -0.0014(9) 0.0038(9) -0.0009(9)
C204 0.0092(11) 0.0156(14) 0.0165(14) -0.0018(12) 0.0068(11) 0.0010(11)
N10 0.0100(10) 0.0218(13) 0.0124(11) 0.0018(10) 0.0036(9) 0.0032(10)
N2 0.0110(10) 0.0143(12) 0.0111(11) -0.0006(10) 0.0037(9) 0.0011(9)
C402 0.0139(12) 0.0202(16) 0.0137(14) 0.0047(12) 0.0068(11) 0.0042(12)
C401 0.0102(12) 0.0199(16) 0.0163(14) 0.0019(12) 0.0035(11) 0.0024(11)
C203 0.0126(12) 0.0150(15) 0.0291(17) 0.0019(13) 0.0024(12) 0.0046(12)
C202 0.0116(12) 0.0233(16) 0.0171(14) -0.0031(13) 0.0062(11) 0.0028(12)
C306 0.0167(13) 0.0201(16) 0.0129(14) 0.0026(12) 0.0044(11) 0.0064(12)
N7 0.0140(11) 0.0251(14) 0.0159(12) -0.0028(11) 0.0050(10) 0.0073(11)
N9 0.0199(12) 0.0196(14) 0.0428(17) -0.0102(13) 0.0125(12) 0.0003(11)
C305 0.0156(13) 0.0252(17) 0.0136(14) 0.0005(13) 0.0037(11) 0.0074(12)
C304 0.0156(13) 0.0235(17) 0.0277(17) -0.0064(14) 0.0070(13) 0.0031(13)
C303 0.0119(12) 0.0229(17) 0.0265(17) 0.0020(14) 0.0055(12) 0.0073(12)
C201 0.0134(13) 0.0253(17) 0.0166(15) -0.0021(13) -0.0007(12) 0.0050(13)
C302 0.0198(14) 0.0266(18) 0.0345(19) -0.0160(15) 0.0060(14) 0.0017(14)
C301 0.0332(17) 0.0158(17) 0.052(2) 0.0093(16) 0.0231(17) 0.0093(15)
O6 0.0160(9) 0.0165(11) 0.0130(10) 0.0020(8) 0.0053(8) 0.0008(8)
O9 0.0138(9) 0.0251(12) 0.0171(11) -0.0039(9) 0.0052(8) 0.0041(9)
O7 0.0163(9) 0.0285(12) 0.0148(10) 0.0067(9) 0.0092(8) 0.0061(9)
O8 0.0453(14) 0.0406(16) 0.0384(15) 0.0186(13) -0.0174(12) -0.0205(13)
C4 0.0175(14) 0.0229(17) 0.0139(15) 0.0025(13) 0.0037(12) 0.0065(13)
C5 0.0168(14) 0.0302(19) 0.0138(15) -0.0012(14) -0.0008(12) 0.0115(14)
O1W 0.072(2) 0.087(3) 0.093(3) 0.029(2) 0.021(2) 0.007(2)
O4 0.0157(9) 0.0261(12) 0.0177(11) 0.0037(9) 0.0082(8) 0.0029(9)
O10 0.0468(14) 0.0424(15) 0.0243(13) -0.0146(12) 0.0106(11) 0.0128(13)

loop_
_atom_type_symbol
_atom_type_description
_atom_type_scat_dispersion_real
_atom_type_scat_dispersion_imag
_atom_type_scat_source
C C 0.0033 0.0016 'International Tables Vol C Tables 4.2.6.8 and 6.1.1.4'
H H 0.0000 0.0000 'International Tables Vol C Tables 4.2.6.8 and 6.1.1.4'
N N 0.0061 0.0033 'International Tables Vol C Tables 4.2.6.8 and 6.1.1.4'
O O 0.0106 0.0060 'International Tables Vol C Tables 4.2.6.8 and 6.1.1.4'
P P 0.1023 0.0942 'International Tables Vol C Tables 4.2.6.8 and 6.1.1.4'
Cu Cu 0.3201 1.2651 'International Tables Vol C Tables 4.2.6.8 and 6.1.1.4'

loop_
_geom_angle_atom_site_label_1
_geom_angle_atom_site_label_2
_geom_angle_atom_site_label_3
_geom_angle
_geom_angle_site_symmetry_1
_geom_angle_site_symmetry_3
O1 Cu1 O5 93.65(8) . 2_455
O1 Cu1 O3 166.29(7) . .
O5 Cu1 O3 91.10(8) 2_455 .
O1 Cu1 O3 94.24(7) . 2
O5 Cu1 O3 154.68(8) 2_455 2
O3 Cu1 O3 76.33(8) . 2
O1 Cu1 N2 92.77(8) . .
O5 Cu1 N2 109.78(8) 2_455 .
O3 Cu1 N2 97.71(7) . .
O3 Cu1 N2 93.82(8) 2 .
P4 Cu2 P1 111.23(3) . .
P4 Cu2 P2 111.70(3) . .
P1 Cu2 P2 110.62(3) . .
P4 Cu2 P3 108.36(3) . .
P1 Cu2 P3 106.60(3) . .
P2 Cu2 P3 108.12(3) . .
O9 Cu3 O6 133.85(8) . .
O9 Cu3 O7 125.91(8) . .
O6 Cu3 O7 100.13(8) . .
O9 Cu3 N5 91.49(8) . .
O6 Cu3 N5 90.97(8) . .
O7 Cu3 N5 90.77(8) . .
O9 Cu3 N12 89.35(8) . 1_455
O6 Cu3 N12 88.81(8) . 1_455
O7 Cu3 N12 88.33(8) . 1_455
N5 Cu3 N12 179.02(9) . 1_455
C304 P3 C306 97.06(14) . .
C304 P3 C305 97.64(14) . .
C306 P3 C305 98.21(12) . .
C304 P3 Cu2 120.31(9) . .
C306 P3 Cu2 121.01(9) . .
C305 P3 Cu2 117.63(10) . .
C401 P4 C404 98.30(13) . .
C401 P4 C406 97.76(12) . .
C404 P4 C406 97.53(12) . .
C401 P4 Cu2 119.42(9) . .
C404 P4 Cu2 116.71(9) . .
C406 P4 Cu2 122.25(9) . .
C104 P1 C103 98.38(13) . .
C104 P1 C106 97.90(12) . .
C103 P1 C106 97.95(12) . .
C104 P1 Cu2 120.42(8) . .
C103 P1 Cu2 116.92(9) . .
C106 P1 Cu2 120.55(9) . .
C201 P2 C204 97.86(12) . .
C201 P2 C202 97.85(14) . .
C204 P2 C202 96.85(12) . .
C201 P2 Cu2 117.45(9) . .
C204 P2 Cu2 114.05(9) . .
C202 P2 Cu2 127.30(9) . .
C2 O3 Cu1 129.43(18) . .
C2 O3 Cu1 122.42(17) . 2
Cu1 O3 Cu1 103.67(8) . 2
C3 O5 Cu1 124.89(19) . 2_455
C1 O1 Cu1 117.93(19) . .
N12 C406 P4 113.48(17) . .
N6 C206 N5 113.8(2) . .
C101 N1 C105 108.6(2) . .
C101 N1 C103 110.8(2) . .
C105 N1 C103 110.8(2) . .
C102 N3 C101 108.9(2) . .
C102 N3 C104 110.6(2) . .
C101 N3 C104 110.8(2) . .
C405 N11 C404 111.9(2) . .
C405 N11 C402 108.9(2) . .
C404 N11 C402 110.9(2) . .
N2 C106 P1 113.00(18) . .
C206 N6 C202 111.9(2) . .
C206 N6 C203 108.7(2) . .
C202 N6 C203 111.1(2) . .
C205 N4 C203 109.0(2) . .
C205 N4 C201 111.8(2) . .
C203 N4 C201 111.1(2) . .
N11 C405 N12 114.5(2) . .
N11 C404 P4 112.65(18) . .
C301 N8 C303 108.7(2) . .
C301 N8 C306 110.4(2) . .
C303 N8 C306 111.1(2) . .
N10 C403 N12 114.2(2) . .
O6 C3 O5 125.0(3) . .
N1 C105 N2 114.3(2) . .
O4 C2 O3 124.7(3) . .
N3 C104 P1 112.52(17) . .
N4 C205 N5 114.2(2) . .
O2 C1 O1 127.6(3) . .
N1 C103 P1 112.70(19) . .
N3 C102 N2 114.6(2) . .
N3 C101 N1 115.1(2) . .
C406 N12 C405 110.0(2) . .
C406 N12 C403 109.20(19) . .
C405 N12 C403 107.69(19) . .
C406 N12 Cu3 112.52(15) . 1_655
C405 N12 Cu3 107.22(14) . 1_655
C403 N12 Cu3 110.08(15) . 1_655
C204 N5 C205 109.66(19) . .
C204 N5 C206 110.0(2) . .
C205 N5 C206 107.8(2) . .
C204 N5 Cu3 107.14(15) . .
C205 N5 Cu3 111.67(16) . .
C206 N5 Cu3 110.55(14) . .
N5 C204 P2 114.11(17) . .
C403 N10 C401 111.9(2) . .
C403 N10 C402 108.8(2) . .
C401 N10 C402 111.4(2) . .
C105 N2 C102 108.5(2) . .
C105 N2 C106 109.8(2) . .
C102 N2 C106 110.37(19) . .
C105 N2 Cu1 109.73(14) . .
C102 N2 Cu1 107.95(16) . .
C106 N2 Cu1 110.50(16) . .
N11 C402 N10 114.1(2) . .
N10 C401 P4 112.17(17) . .
N4 C203 N6 114.2(2) . .
N6 C202 P2 112.57(18) . .
N8 C306 P3 112.46(19) . .
C305 N7 C302 111.0(2) . .
C305 N7 C303 110.4(2) . .
C302 N7 C303 108.8(2) . .
C302 N9 C301 108.1(2) . .
C302 N9 C304 111.1(3) . .
C301 N9 C304 110.3(2) . .
N7 C305 P3 113.0(2) . .
N9 C304 P3 112.83(18) . .
N8 C303 N7 114.6(2) . .
N4 C201 P2 112.64(18) . .
N9 C302 N7 114.5(2) . .
N8 C301 N9 115.1(3) . .
C3 O6 Cu3 126.74(19) . .
C5 O9 Cu3 126.0(2) . .
C4 O7 Cu3 132.8(2) . .
O8 C4 O7 128.7(3) . .
O10 C5 O9 126.5(3) . .

loop_
_geom_bond_atom_site_label_1
_geom_bond_atom_site_label_2
_geom_bond_distance
_geom_bond_site_symmetry_2
Cu1 O1 1.9372(18) .
Cu1 O5 1.9558(19) 2_455
Cu1 O3 1.9897(18) .
Cu1 O3 2.0322(18) 2
Cu1 N2 2.275(2) .
Cu2 P4 2.2293(8) .
Cu2 P1 2.2439(7) .
Cu2 P2 2.2469(8) .
Cu2 P3 2.2645(8) .
Cu3 O9 1.987(2) .
Cu3 O6 2.0512(19) .
Cu3 O7 2.0634(19) .
Cu3 N5 2.085(2) .
Cu3 N12 2.1020(19) 1_455
P3 C304 1.847(3) .
P3 C306 1.849(3) .
P3 C305 1.852(3) .
P4 C401 1.838(3) .
P4 C404 1.841(3) .
P4 C406 1.851(2) .
P1 C104 1.832(3) .
P1 C103 1.832(3) .
P1 C106 1.833(3) .
P2 C201 1.841(3) .
P2 C204 1.845(2) .
P2 C202 1.847(3) .
O3 C2 1.316(3) .
O3 Cu1 2.0322(18) 2
O5 C3 1.261(3) .
O5 Cu1 1.9558(19) 2_455
O1 C1 1.284(3) .
C406 N12 1.490(3) .
O2 C1 1.218(4) .
C206 N6 1.460(3) .
C206 N5 1.502(3) .
N1 C101 1.462(4) .
N1 C105 1.472(3) .
N1 C103 1.475(3) .
N3 C102 1.458(3) .
N3 C101 1.462(4) .
N3 C104 1.483(3) .
N11 C405 1.452(3) .
N11 C404 1.465(3) .
N11 C402 1.470(3) .
C106 N2 1.490(3) .
N6 C202 1.472(3) .
N6 C203 1.476(4) .
N4 C205 1.460(3) .
N4 C203 1.463(4) .
N4 C201 1.467(3) .
C405 N12 1.500(3) .
N8 C301 1.460(4) .
N8 C303 1.472(4) .
N8 C306 1.476(3) .
C403 N10 1.454(3) .
C403 N12 1.511(3) .
C3 O6 1.251(3) .
C105 N2 1.482(3) .
C2 O4 1.217(3) .
C205 N5 1.502(3) .
C102 N2 1.482(3) .
N12 Cu3 2.1020(19) 1_655
N5 C204 1.485(3) .
N10 C401 1.468(3) .
N10 C402 1.474(4) .
N7 C305 1.464(3) .
N7 C302 1.473(4) .
N7 C303 1.473(3) .
N9 C302 1.472(4) .
N9 C301 1.475(4) .
N9 C304 1.478(3) .
O9 C5 1.276(3) .
O7 C4 1.264(3) .
O8 C4 1.202(3) .
C5 O10 1.210(4) .
